data_7238511
loop_
_publ_author_name
'Liu, Jing-Xin'
'Hu, Ying-Feng'
'Lin, Rui-Lian'
'Sun, Wen-Qi'
'Chu, Xiang-Feng'
'Xue, Sai-Feng'
'Zhu, Qian-Jiang'
'Tao, Zhu'

_publ_section_title
;
 Coordination complexes based on pentacyclohexanocucurbit[5]uril and
 lanthanide(iii) ions: lanthanide contraction effect induced structural
 variation
;
_journal_issue 20
_journal_name_full CrystEngComm
_journal_page_first 6983
_journal_paper_doi 10.1039/c2ce25866h
_journal_volume 14
_journal_year 2012
_chemical_formula_sum 'C50 H103 Ce Cl2 N21 O34.5'
_chemical_formula_weight 1761.55
_space_group_IT_number 43
_space_group_name_Hall 'F 2 -2d'
_space_group_name_H-M_alt 'F d d 2'
_symmetry_cell_setting orthorhombic
_symmetry_space_group_name_H-M 'F d d 2'
_atom_sites_solution_hydrogens geom
_atom_sites_solution_primary direct
_atom_sites_solution_secondary difmap
_audit_creation_method SHELXL-97
_cell_angle_alpha 90.00
_cell_angle_beta 90.00
_cell_angle_gamma 90.00
_cell_formula_units_Z 16
_cell_length_a 35.869(15)
_cell_length_b 55.15(2)
_cell_length_c 16.021(6)
_cell_measurement_reflns_used 5438
_cell_measurement_temperature 296(2)
_cell_measurement_theta_max 21.33
_cell_measurement_theta_min 2.16
_cell_volume 31692(2)
_computing_cell_refinement 'Bruker SMART'
_computing_data_collection 'Bruker SMART'
_computing_data_reduction 'Bruker SAINT'
_computing_molecular_graphics 'Bruker SHELXTL'
_computing_publication_material 'Bruker SHELXTL'
_computing_structure_refinement 'SHELXL-97 (Sheldrick, 1997)'
_computing_structure_solution 'SHELXS-97 (Sheldrick, 1990)'
_diffrn_ambient_temperature 296(2)
_diffrn_measured_fraction_theta_full 0.987
_diffrn_measured_fraction_theta_max 0.987
_diffrn_measurement_device_type 'Bruker Smart Apex CCD area detector'
_diffrn_measurement_method 'phi and omega scans'
_diffrn_radiation_monochromator graphite
_diffrn_radiation_source 'fine-focus sealed tube'
_diffrn_radiation_type MoK\a
_diffrn_radiation_wavelength 0.71073
_diffrn_reflns_av_R_equivalents 0.2460
_diffrn_reflns_av_sigmaI/netI 0.1538
_diffrn_reflns_limit_h_max 42
_diffrn_reflns_limit_h_min -42
_diffrn_reflns_limit_k_max 65
_diffrn_reflns_limit_k_min -64
_diffrn_reflns_limit_l_max 19
_diffrn_reflns_limit_l_min -16
_diffrn_reflns_number 58601
_diffrn_reflns_theta_full 25.20
_diffrn_reflns_theta_max 25.20
_diffrn_reflns_theta_min 1.35
_diffrn_standards_decay_% none
_exptl_absorpt_coefficient_mu 0.739
_exptl_absorpt_correction_T_max 0.8603
_exptl_absorpt_correction_T_min 0.7717
_exptl_absorpt_correction_type multi-scan
_exptl_absorpt_process_details 'SADABS; Bruker, 2000'
_exptl_crystal_colour colorless
_exptl_crystal_density_diffrn 1.477
_exptl_crystal_density_meas ?
_exptl_crystal_density_method 'not measured'
_exptl_crystal_description block
_exptl_crystal_F_000 14688
_exptl_crystal_size_max 0.37
_exptl_crystal_size_mid 0.25
_exptl_crystal_size_min 0.21
_platon_squeeze_details
;
;
_refine_diff_density_max 0.737
_refine_diff_density_min -0.866
_refine_diff_density_rms 0.125
_refine_ls_abs_structure_details 'Flack H D (1983), Acta Cryst. A39, 876-881'
_refine_ls_abs_structure_Flack 0.00(6)
_refine_ls_extinction_method none
_refine_ls_goodness_of_fit_ref 1.002
_refine_ls_hydrogen_treatment constr
_refine_ls_matrix_type full
_refine_ls_number_parameters 740
_refine_ls_number_reflns 12768
_refine_ls_number_restraints 7
_refine_ls_restrained_S_all 1.002
_refine_ls_R_factor_all 0.1090
_refine_ls_R_factor_gt 0.0793
_refine_ls_shift/su_max 0.143
_refine_ls_shift/su_mean 0.011
_refine_ls_structure_factor_coef Fsqd
_refine_ls_weighting_details 'calc w=1/[\s^2^(Fo^2^)+(0.1090P)^2^+0.0000P] where P=(Fo^2^+2Fc^2^)/3'
_refine_ls_weighting_scheme calc
_refine_ls_wR_factor_gt 0.1874
_refine_ls_wR_factor_ref 0.2014
_reflns_number_gt 8819
_reflns_number_total 12768
_reflns_threshold_expression >2sigma(I)
_cod_data_source_file c2ce25866h.txt
_cod_data_source_block p_Ce
_cod_depositor_comments
;
The following automatic conversions were performed:

data item '_exptl_absorpt_correction_type' value 'multi scan' was
changed to 'multi-scan' in accordance with the
/home/saulius/struct/COD-crude-data/automatic-downloads/DataCite-retrospective/RSC/depositions/lib/dictionaries/cif_core.dic
dictionary named 'cif_core.dic' version 2.4.2 last updated on
2011-04-26.

data item '_symmetry_cell_setting' value 'Orthorhombic' was changed
to 'orthorhombic' in accordance with the
/home/saulius/struct/COD-crude-data/automatic-downloads/DataCite-retrospective/RSC/depositions/lib/dictionaries/cif_core.dic
dictionary named 'cif_core.dic' version 2.4.2 last updated on
2011-04-26.

data item '_exptl_crystal_density_meas' value 'not measured' was
changed to '?' -- the value is perceived as not measured.

Automatic conversion script
Id: cif_fix_values 6909 2019-04-08 15:41:33Z antanas 
;
_cod_original_cell_volume 31691(21)
_cod_original_sg_symbol_H-M Fdd2
_cod_original_formula_sum 'C50 H103 Ce Cl2 N21 O34.50'
_cod_database_code 7238511

loop_
_symmetry_equiv_pos_as_xyz
'x, y, z'
'-x, -y, z'
'x+1/4, -y+1/4, z+1/4'
'-x+1/4, y+1/4, z+1/4'
'x, y+1/2, z+1/2'
'-x, -y+1/2, z+1/2'
'x+1/4, -y+3/4, z+3/4'
'-x+1/4, y+3/4, z+3/4'
'x+1/2, y, z+1/2'
'-x+1/2, -y, z+1/2'
'x+3/4, -y+1/4, z+3/4'
'-x+3/4, y+1/4, z+3/4'
'x+1/2, y+1/2, z'
'-x+1/2, -y+1/2, z'
'x+3/4, -y+3/4, z+1/4'
'-x+3/4, y+3/4, z+1/4'

loop_
_atom_site_label
_atom_site_type_symbol
_atom_site_fract_x
_atom_site_fract_y
_atom_site_fract_z
_atom_site_U_iso_or_equiv
_atom_site_adp_type
_atom_site_occupancy
_atom_site_symmetry_multiplicity
_atom_site_calc_flag
_atom_site_refinement_flags
Ce1 Ce 0.366793(6) 0.091838(4) 0.92206(2) 0.04358(6) Uani 1 1 d .
Cl1 Cl 0.37445(8) 0.12446(6) 1.0255(3) 0.1603(13) Uani 1 1 d .
Cl2 Cl 0.31830(8) 0.06937(5) 0.8432(2) 0.1529(12) Uani 1 1 d .
O2 O 0.11465(8) 0.08576(7) 0.8913(2) 0.0617(12) Uani 1 1 d .
O1 O 0.16572(9) 0.13035(6) 0.6177(2) 0.0551(10) Uani 1 1 d .
O3 O 0.12985(8) 0.08246(7) 0.6987(3) 0.0611(12) Uani 1 1 d .
O4 O 0.17700(8) 0.16408(6) 0.7571(2) 0.0504(10) Uani 1 1 d .
O5 O 0.14498(8) 0.13625(6) 0.9336(2) 0.0519(9) Uani 1 1 d .
O6 O 0.31320(8) 0.08325(6) 0.6801(3) 0.0582(10) Uani 1 1 d .
O9 O 0.27968(8) 0.03386(6) 0.7357(3) 0.0598(11) Uani 1 1 d .
O7 O 0.30213(8) 0.09914(6) 0.9809(3) 0.0536(10) Uani 1 1 d .
O8 O 0.33111(8) 0.12392(6) 0.8364(2) 0.0562(10) Uani 1 1 d .
O10 O 0.27030(8) 0.04367(5) 0.9298(3) 0.0562(10) Uani 1 1 d .
O1W O 0.35321(10) 0.06765(8) 1.0506(3) 0.0977(15) Uani 1 1 d .
O2W O 0.38827(11) 0.08322(10) 0.7722(3) 0.0949(15) Uani 1 1 d .
O3W O 0.39123(15) 0.04768(9) 0.9052(5) 0.148(2) Uani 1 1 d .
N1 N 0.24315(11) 0.09823(9) 1.0399(3) 0.0588(13) Uani 1 1 d .
N2 N 0.15793(11) 0.07516(10) 0.9938(3) 0.0676(15) Uani 1 1 d .
N3 N 0.26808(10) 0.13443(7) 1.0001(3) 0.0454(11) Uani 1 1 d .
N4 N 0.20391(10) 0.10049(7) 0.5672(3) 0.0508(11) Uani 1 1 d .
N5 N 0.18061(10) 0.11523(8) 1.0307(3) 0.0497(11) Uani 1 1 d .
N6 N 0.26594(10) 0.08256(7) 0.5829(3) 0.0452(11) Uani 1 1 d .
N7 N 0.21997(10) 0.05907(8) 1.0060(3) 0.0540(13) Uani 1 1 d .
N8 N 0.15529(10) 0.04522(6) 0.7371(3) 0.0421(11) Uani 1 1 d .
N9 N 0.28555(10) 0.11740(8) 0.6274(3) 0.0517(12) Uani 1 1 d .
N10 N 0.22679(10) 0.16656(7) 0.8446(3) 0.0470(11) Uani 1 1 d .
N11 N 0.29745(9) 0.14563(6) 0.7431(3) 0.0479(12) Uani 1 1 d .
N12 N 0.17638(11) 0.06472(7) 0.6229(3) 0.0531(12) Uani 1 1 d .
N13 N 0.21020(10) 0.03177(7) 0.9027(3) 0.0514(12) Uani 1 1 d .
N14 N 0.23708(11) 0.04451(8) 0.6357(3) 0.0588(13) Uani 1 1 d .
N15 N 0.22840(10) 0.13736(7) 0.5909(3) 0.0452(11) Uani 1 1 d .
N16 N 0.20421(10) 0.14703(8) 0.9704(3) 0.0478(11) Uani 1 1 d .
N17 N 0.21701(10) 0.02704(7) 0.7536(3) 0.0471(12) Uani 1 1 d .
N18 N 0.29166(10) 0.15400(7) 0.8775(3) 0.0480(12) Uani 1 1 d .
N19 N 0.23713(9) 0.16564(7) 0.7087(3) 0.0394(10) Uani 1 1 d .
N20 N 0.14835(10) 0.04972(6) 0.8830(3) 0.0505(12) Uani 1 1 d .
C1 C 0.17631(13) 0.08438(9) 0.5588(4) 0.0531(15) Uani 1 1 d .
C2 C 0.27545(11) 0.16841(8) 0.7429(3) 0.0365(11) Uani 1 1 d .
C3 C 0.20241(18) 0.00114(10) 0.5504(6) 0.107(2) Uani 1 1 d .
H3A H 0.1935 -0.0082 0.5030 0.128 Uiso 1 1 calc R
H3B H 0.2294 0.0018 0.5470 0.128 Uiso 1 1 calc R
C4 C 0.21572(19) 0.11758(13) 1.0724(4) 0.0792(12) Uani 1 1 d .
C5 C 0.17523(14) 0.13348(10) 0.9767(3) 0.0505(15) Uani 1 1 d .
C6 C 0.32795(17) 0.19729(12) 0.7629(5) 0.083(2) Uani 1 1 d .
H6A H 0.3527 0.1972 0.7458 0.100 Uiso 1 1 calc R
C7 C 0.17115(17) 0.04317(11) 1.1021(4) 0.0764(19) Uani 1 1 d .
H7A H 0.1804 0.0539 1.1454 0.092 Uiso 1 1 calc R
H7B H 0.1443 0.0419 1.1083 0.092 Uiso 1 1 calc R
C8 C 0.15569(15) 0.01359(10) 0.9677(4) 0.0731(18) Uani 1 1 d .
H8A H 0.1520 0.0028 0.9206 0.088 Uiso 1 1 calc R
H8B H 0.1314 0.0174 0.9907 0.088 Uiso 1 1 calc R
C9 C 0.18668(19) 0.02769(11) 0.5435(5) 0.082(2) Uani 1 1 d .
H9A H 0.1968 0.0355 0.4943 0.098 Uiso 1 1 calc R
H9B H 0.1598 0.0272 0.5379 0.098 Uiso 1 1 calc R
C10 C 0.26281(13) 0.05631(10) 0.5799(4) 0.0527(14) Uani 1 1 d .
H10A H 0.2560 0.0519 0.5234 0.063 Uiso 1 1 calc R
H10B H 0.2874 0.0496 0.5903 0.063 Uiso 1 1 calc R
C11 C 0.18271(12) 0.02917(8) 0.7001(4) 0.0534(16) Uani 1 1 d .
C12 C 0.18809(19) 0.01918(12) 1.1113(4) 0.083(2) Uani 1 1 d .
H12A H 0.1796 0.0123 1.1636 0.099 Uiso 1 1 calc R
H12B H 0.2149 0.0213 1.1154 0.099 Uiso 1 1 calc R
C13 C 0.23672(12) 0.04526(9) 0.9438(3) 0.0530(15) Uani 1 1 d .
C14 C 0.25965(13) 0.12526(9) 0.5612(3) 0.0435(13) Uani 1 1 d .
C15 C 0.1923(2) -0.01104(14) 0.6245(6) 0.094(2) Uani 1 1 d .
H15A H 0.2145 -0.0150 0.6561 0.113 Uiso 1 1 calc R
H15B H 0.1797 -0.0261 0.6106 0.113 Uiso 1 1 calc R
C16 C 0.29581(12) 0.19021(9) 0.7062(4) 0.0549(15) Uani 1 1 d .
H16A H 0.3052 0.1862 0.6512 0.066 Uiso 1 1 calc R
H16B H 0.2787 0.2037 0.7007 0.066 Uiso 1 1 calc R
C17 C 0.17290(12) 0.03595(9) 0.9381(4) 0.0603(17) Uani 1 1 d .
C18 C 0.15235(14) 0.09691(10) 1.0467(4) 0.0582(16) Uani 1 1 d .
H18A H 0.1279 0.1037 1.0356 0.070 Uiso 1 1 calc R
H18B H 0.1533 0.0922 1.1050 0.070 Uiso 1 1 calc R
C19 C 0.27694(14) 0.19804(9) 0.8641(5) 0.0700(19) Uani 1 1 d .
H19A H 0.2609 0.2090 0.8333 0.084 Uiso 1 1 calc R
H19B H 0.2717 0.2000 0.9231 0.084 Uiso 1 1 calc R
C20 C 0.18094(14) 0.05435(11) 1.0115(4) 0.0665(18) Uani 1 1 d .
C21 C 0.29538(13) 0.14997(10) 0.9621(3) 0.0504(14) Uani 1 1 d .
H21A H 0.2946 0.1655 0.9902 0.060 Uiso 1 1 calc R
H21B H 0.3198 0.1430 0.9720 0.060 Uiso 1 1 calc R
C22 C 0.28943(11) 0.09438(9) 0.6356(3) 0.0441(13) Uani 1 1 d .
C23 C 0.27377(12) 0.10992(9) 1.0041(3) 0.0454(13) Uani 1 1 d .
C24 C 0.13235(12) 0.04156(9) 0.8056(4) 0.0508(15) Uani 1 1 d .
H24A H 0.1268 0.0244 0.8101 0.061 Uiso 1 1 calc R
H24B H 0.1090 0.0500 0.7965 0.061 Uiso 1 1 calc R
C25 C 0.20555(12) 0.16939(9) 0.9183(4) 0.0605(15) Uani 1 1 d .
H25A H 0.1803 0.1740 0.9032 0.073 Uiso 1 1 calc R
H25B H 0.2161 0.1825 0.9511 0.073 Uiso 1 1 calc R
C26 C 0.27850(15) 0.13727(11) 0.4879(4) 0.0657(18) Uani 1 1 d .
H26A H 0.2924 0.1512 0.5081 0.079 Uiso 1 1 calc R
H26B H 0.2595 0.1432 0.4502 0.079 Uiso 1 1 calc R
C27 C 0.22977(13) 0.16238(8) 0.6213(3) 0.0441(13) Uani 1 1 d .
H27A H 0.2489 0.1709 0.5902 0.053 Uiso 1 1 calc R
H27B H 0.2061 0.1700 0.6086 0.053 Uiso 1 1 calc R
C28 C 0.19714(12) 0.12422(8) 0.5950(3) 0.0428(13) Uani 1 1 d .
C29 C 0.31623(17) 0.20435(10) 0.8479(5) 0.086(2) Uani 1 1 d .
H29A H 0.3195 0.2217 0.8547 0.103 Uiso 1 1 calc R
H29B H 0.3320 0.1962 0.8884 0.103 Uiso 1 1 calc R
C30 C 0.19679(11) 0.04171(9) 0.6183(4) 0.0487(14) Uani 1 1 d .
C31 C 0.21047(10) 0.16533(8) 0.7700(3) 0.0368(12) Uani 1 1 d .
C32 C 0.30971(11) 0.14009(8) 0.8218(4) 0.0439(13) Uani 1 1 d .
C33 C 0.15209(12) 0.06591(9) 0.6869(4) 0.0635(16) Uani 1 1 d .
C34 C 0.16673(13) 0.00465(9) 0.6774(5) 0.074(2) Uani 1 1 d .
H34A H 0.1436 0.0071 0.6473 0.088 Uiso 1 1 calc R
H34B H 0.1609 -0.0040 0.7284 0.088 Uiso 1 1 calc R
C35 C 0.24805(12) 0.03509(8) 0.7092(3) 0.0415(13) Uani 1 1 d .
C36 C 0.13743(11) 0.07081(9) 0.9221(5) 0.0567(14) Uani 1 1 d .
C37 C 0.31229(11) 0.13434(9) 0.6650(4) 0.0526(14) Uani 1 1 d .
H37A H 0.3181 0.1470 0.6250 0.063 Uiso 1 1 calc R
H37B H 0.3352 0.1258 0.6777 0.063 Uiso 1 1 calc R
C47 C 0.2425(2) 0.09915(14) 0.5358(4) 0.0822(13) Uani 1 1 d .
C46 C 0.21449(19) 0.11942(13) 1.1647(4) 0.0792(12) Uani 1 1 d .
H46A H 0.2043 0.1045 1.1870 0.095 Uiso 1 1 calc R
H46B H 0.2398 0.1210 1.1855 0.095 Uiso 1 1 calc R
C45 C 0.21990(13) 0.01702(9) 0.8305(4) 0.0551(16) Uani 1 1 d .
H45A H 0.2454 0.0116 0.8376 0.066 Uiso 1 1 calc R
H45B H 0.2043 0.0027 0.8316 0.066 Uiso 1 1 calc R
C44 C 0.23256(18) 0.14134(12) 1.0348(4) 0.0777(12) Uani 1 1 d .
C43 C 0.24187(13) 0.07401(9) 1.0614(3) 0.0501(13) Uani 1 1 d U
H43A H 0.2317 0.0726 1.1174 0.060 Uiso 1 1 calc R
H43B H 0.2671 0.0677 1.0628 0.060 Uiso 1 1 calc R
C42 C 0.23598(19) 0.16081(12) 1.1001(4) 0.0777(12) Uani 1 1 d .
H42A H 0.2557 0.1566 1.1388 0.093 Uiso 1 1 calc R
H42B H 0.2426 0.1760 1.0735 0.093 Uiso 1 1 calc R
C41 C 0.28364(19) 0.09740(13) 0.4101(5) 0.0822(13) Uani 1 1 d .
H41A H 0.2826 0.0972 0.3496 0.099 Uiso 1 1 calc R
H41B H 0.2977 0.0833 0.4278 0.099 Uiso 1 1 calc R
C40 C 0.26827(13) 0.17193(8) 0.8384(4) 0.0588(16) Uani 1 1 d .
C39 C 0.17965(17) -0.00034(15) 1.0373(5) 0.093(3) Uani 1 1 d .
H39A H 0.2028 -0.0063 1.0136 0.111 Uiso 1 1 calc R
H39B H 0.1658 -0.0140 1.0591 0.111 Uiso 1 1 calc R
C38 C 0.2463(2) 0.09583(14) 0.4429(4) 0.0822(13) Uani 1 1 d .
H38A H 0.2361 0.0801 0.4283 0.099 Uiso 1 1 calc R
H38B H 0.2311 0.1080 0.4154 0.099 Uiso 1 1 calc R
C48 C 0.3047(2) 0.12105(15) 0.4397(5) 0.090(3) Uani 1 1 d .
H48A H 0.3256 0.1166 0.4747 0.108 Uiso 1 1 calc R
H48B H 0.3142 0.1297 0.3915 0.108 Uiso 1 1 calc R
C49 C 0.20130(18) 0.16377(12) 1.1455(4) 0.0777(12) Uani 1 1 d .
H49A H 0.1811 0.1672 1.1071 0.093 Uiso 1 1 calc R
H49B H 0.2034 0.1772 1.1845 0.093 Uiso 1 1 calc R
C50 C 0.1931(2) 0.13904(13) 1.1951(4) 0.0792(12) Uani 1 1 d .
H50A H 0.1986 0.1414 1.2538 0.095 Uiso 1 1 calc R
H50B H 0.1669 0.1351 1.1901 0.095 Uiso 1 1 calc R

loop_
_atom_site_aniso_label
_atom_site_aniso_U_11
_atom_site_aniso_U_22
_atom_site_aniso_U_33
_atom_site_aniso_U_23
_atom_site_aniso_U_13
_atom_site_aniso_U_12
Ce1 0.03525(9) 0.03925(11) 0.05623(15) -0.00559(13) -0.01592(11) 0.00094(10)
Cl1 0.1446(18) 0.135(2) 0.201(3) -0.005(2) -0.054(2) -0.0041(17)
Cl2 0.1476(18) 0.153(2) 0.158(3) -0.005(2) -0.0232(18) -0.0483(16)
O2 0.0483(16) 0.083(2) 0.054(3) 0.016(2) -0.0101(15) 0.0157(16)
O1 0.0511(16) 0.0451(18) 0.069(3) -0.0046(18) -0.0087(17) 0.0056(15)
O3 0.0491(15) 0.0500(19) 0.084(3) 0.006(2) -0.0048(17) 0.0183(14)
O4 0.0474(15) 0.0566(18) 0.047(2) -0.0034(17) -0.0103(15) 0.0117(14)
O5 0.0514(15) 0.0664(19) 0.038(2) 0.0053(18) -0.0068(16) 0.0005(14)
O6 0.0586(16) 0.0499(17) 0.066(2) -0.006(2) -0.0215(18) 0.0039(15)
O9 0.0413(14) 0.0472(18) 0.091(3) -0.0159(19) -0.0203(17) 0.0055(13)
O7 0.0415(14) 0.0447(17) 0.075(3) -0.0080(18) -0.0132(16) 0.0023(14)
O8 0.0436(15) 0.066(2) 0.059(2) 0.0036(19) -0.0135(16) 0.0152(15)
O10 0.0462(14) 0.0440(16) 0.078(3) -0.009(2) -0.0019(18) -0.0030(13)
O1W 0.0540(18) 0.096(2) 0.143(4) 0.082(2) -0.019(2) -0.0082(19)
O2W 0.064(2) 0.134(3) 0.086(3) -0.067(3) 0.017(2) -0.016(2)
O3W 0.147(3) 0.097(3) 0.199(6) -0.068(3) -0.101(4) 0.067(3)
N1 0.051(2) 0.083(3) 0.043(3) 0.001(2) -0.0086(19) 0.023(2)
N2 0.055(2) 0.113(4) 0.035(3) 0.017(3) -0.001(2) 0.011(2)
N3 0.0468(18) 0.057(2) 0.033(2) -0.0043(19) -0.0088(17) 0.0114(17)
N4 0.057(2) 0.052(2) 0.043(3) -0.0180(19) -0.0217(19) 0.0228(18)
N5 0.0567(19) 0.066(2) 0.027(2) -0.0053(19) -0.0160(17) 0.0238(18)
N6 0.0525(18) 0.044(2) 0.040(2) -0.0073(19) -0.0151(18) 0.0144(17)
N7 0.0370(16) 0.074(3) 0.051(3) 0.012(2) 0.0014(18) 0.0032(18)
N8 0.0554(19) 0.0322(18) 0.039(2) 0.0050(17) -0.0047(18) 0.0020(16)
N9 0.0470(18) 0.059(2) 0.050(3) -0.012(2) -0.0123(18) -0.0041(18)
N10 0.0456(17) 0.0356(19) 0.060(3) -0.009(2) -0.0116(19) 0.0041(16)
N11 0.0421(16) 0.0306(18) 0.071(3) 0.0160(19) -0.0180(19) 0.0096(15)
N12 0.059(2) 0.044(2) 0.056(3) 0.002(2) -0.011(2) 0.0031(18)
N13 0.0443(17) 0.044(2) 0.066(3) 0.013(2) -0.0144(19) 0.0082(16)
N14 0.0475(18) 0.054(2) 0.075(3) -0.018(2) 0.000(2) 0.0047(18)
N15 0.0402(17) 0.046(2) 0.049(3) 0.0119(19) -0.0047(17) 0.0025(16)
N16 0.0510(18) 0.065(2) 0.027(2) -0.0079(19) -0.0176(17) 0.0124(19)
N17 0.0526(19) 0.0302(18) 0.059(3) -0.0011(19) -0.0126(19) 0.0000(16)
N18 0.0432(17) 0.0367(19) 0.064(3) -0.0053(19) -0.0218(19) 0.0014(16)
N19 0.0346(15) 0.0395(18) 0.044(2) 0.0101(17) -0.0137(15) 0.0024(15)
N20 0.0486(18) 0.0328(19) 0.070(3) 0.0134(19) -0.0118(19) 0.0099(16)
C1 0.050(2) 0.052(3) 0.057(4) 0.005(3) -0.016(2) -0.020(2)
C2 0.0429(18) 0.038(2) 0.028(2) -0.0044(19) -0.0211(18) 0.0113(17)
C3 0.085(4) 0.060(3) 0.175(7) -0.080(4) -0.041(4) 0.034(3)
C4 0.096(2) 0.095(3) 0.047(2) -0.010(2) 0.009(2) 0.002(2)
C5 0.055(2) 0.062(3) 0.034(3) -0.010(2) -0.006(2) -0.002(2)
C6 0.070(3) 0.084(4) 0.095(5) 0.012(4) -0.001(4) -0.027(3)
C7 0.074(3) 0.074(3) 0.082(4) 0.041(3) -0.001(3) -0.022(3)
C8 0.059(3) 0.066(3) 0.094(4) 0.043(3) -0.022(3) 0.004(3)
C9 0.089(4) 0.067(4) 0.090(5) -0.017(4) -0.024(4) 0.025(3)
C10 0.053(2) 0.064(3) 0.041(3) -0.012(2) -0.018(2) 0.019(2)
C11 0.050(2) 0.041(2) 0.069(4) -0.002(2) -0.025(2) 0.001(2)
C12 0.086(4) 0.098(4) 0.065(4) 0.048(3) -0.004(3) -0.018(3)
C13 0.043(2) 0.060(3) 0.056(4) 0.019(3) -0.001(2) -0.003(2)
C14 0.045(2) 0.050(2) 0.035(3) -0.005(2) -0.0147(19) 0.0093(19)
C15 0.103(4) 0.074(4) 0.106(6) 0.013(4) -0.002(4) 0.031(4)
C16 0.041(2) 0.050(3) 0.074(4) 0.027(3) -0.017(2) -0.006(2)
C17 0.038(2) 0.058(3) 0.085(5) 0.016(3) 0.010(2) -0.0101(19)
C18 0.046(2) 0.076(3) 0.053(4) -0.017(3) 0.003(2) 0.005(2)
C19 0.063(3) 0.032(2) 0.115(5) -0.006(3) -0.046(3) 0.006(2)
C20 0.052(2) 0.080(4) 0.068(4) 0.007(3) 0.022(3) 0.007(3)
C21 0.056(2) 0.052(3) 0.044(3) -0.004(2) -0.025(2) 0.003(2)
C22 0.0305(17) 0.068(3) 0.033(3) 0.006(2) -0.0050(19) 0.0126(19)
C23 0.048(2) 0.051(3) 0.037(3) -0.005(2) -0.010(2) 0.017(2)
C24 0.040(2) 0.045(3) 0.067(4) -0.002(3) -0.010(2) 0.0030(19)
C25 0.051(2) 0.052(2) 0.078(4) -0.040(3) -0.004(3) 0.018(2)
C26 0.054(3) 0.059(3) 0.084(5) 0.000(3) 0.017(3) 0.006(2)
C27 0.045(2) 0.035(2) 0.053(3) 0.018(2) 0.002(2) 0.0106(19)
C28 0.054(2) 0.039(2) 0.035(3) -0.002(2) -0.019(2) 0.009(2)
C29 0.081(3) 0.040(3) 0.138(7) 0.003(4) -0.039(4) -0.020(3)
C30 0.0322(18) 0.058(3) 0.056(3) -0.013(3) -0.014(2) -0.002(2)
C31 0.0344(18) 0.034(2) 0.042(3) -0.005(2) -0.0142(19) -0.0006(17)
C32 0.0306(18) 0.034(2) 0.067(3) -0.014(2) -0.012(2) 0.0056(17)
C33 0.040(2) 0.057(3) 0.093(4) -0.042(3) -0.016(2) -0.010(2)
C34 0.053(2) 0.045(3) 0.123(5) -0.011(4) -0.020(3) -0.003(2)
C35 0.044(2) 0.031(2) 0.050(3) -0.003(2) -0.014(2) 0.0024(18)
C36 0.0330(18) 0.071(3) 0.066(3) 0.023(4) -0.001(2) -0.006(2)
C37 0.0362(18) 0.054(3) 0.067(4) -0.021(3) 0.006(2) 0.0068(18)
C47 0.105(2) 0.103(3) 0.038(2) 0.001(2) 0.005(2) 0.014(2)
C46 0.096(2) 0.095(3) 0.047(2) -0.010(2) 0.009(2) 0.002(2)
C45 0.046(2) 0.041(3) 0.078(4) 0.005(3) -0.011(3) 0.005(2)
C44 0.092(2) 0.075(2) 0.066(3) -0.0207(19) -0.0254(19) 0.0254(18)
C43 0.0487(19) 0.056(2) 0.045(2) -0.0038(19) 0.0020(18) -0.0073(18)
C42 0.092(2) 0.075(2) 0.066(3) -0.0207(19) -0.0254(19) 0.0254(18)
C41 0.105(2) 0.103(3) 0.038(2) 0.001(2) 0.005(2) 0.014(2)
C40 0.050(2) 0.031(2) 0.095(4) -0.010(3) -0.035(3) 0.0062(19)
C39 0.057(3) 0.130(6) 0.091(5) 0.037(5) 0.001(3) 0.001(4)
C38 0.105(2) 0.103(3) 0.038(2) 0.001(2) 0.005(2) 0.014(2)
C48 0.091(4) 0.121(6) 0.058(5) 0.013(4) -0.002(4) -0.009(4)
C49 0.092(2) 0.075(2) 0.066(3) -0.0207(19) -0.0254(19) 0.0254(18)
C50 0.096(2) 0.095(3) 0.047(2) -0.010(2) 0.009(2) 0.002(2)

loop_
_atom_type_symbol
_atom_type_description
_atom_type_scat_dispersion_real
_atom_type_scat_dispersion_imag
_atom_type_scat_source
C C 0.0033 0.0016 'International Tables Vol C Tables 4.2.6.8 and 6.1.1.4'
H H 0.0000 0.0000 'International Tables Vol C Tables 4.2.6.8 and 6.1.1.4'
N N 0.0061 0.0033 'International Tables Vol C Tables 4.2.6.8 and 6.1.1.4'
O O 0.0106 0.0060 'International Tables Vol C Tables 4.2.6.8 and 6.1.1.4'
Cl Cl 0.1484 0.1585 'International Tables Vol C Tables 4.2.6.8 and 6.1.1.4'
Ce Ce -0.2486 2.6331 'International Tables Vol C Tables 4.2.6.8 and 6.1.1.4'

loop_
_geom_angle_atom_site_label_1
_geom_angle_atom_site_label_2
_geom_angle_atom_site_label_3
_geom_angle
_geom_angle_site_symmetry_1
_geom_angle_site_symmetry_3
Cl1 Ce1 Cl2 141.81(10) . .
Cl1 Ce1 O1 72.93(12) . 3
Cl2 Ce1 O1 128.61(12) . 3
Cl1 Ce1 O1W 81.80(15) . .
Cl2 Ce1 O1W 90.93(13) . .
O1 Ce1 O1W 138.97(13) 3 .
Cl1 Ce1 O7 74.67(11) . .
Cl2 Ce1 O7 68.13(11) . .
O1 Ce1 O7 132.64(11) 3 .
O1W Ce1 O7 66.46(12) . .
Cl1 Ce1 O2W 137.05(14) . .
Cl2 Ce1 O2W 68.99(12) . .
O1 Ce1 O2W 64.84(14) 3 .
O1W Ce1 O2W 136.88(16) . .
O7 Ce1 O2W 130.68(13) . .
Cl1 Ce1 O4 69.06(11) . 3
Cl2 Ce1 O4 142.59(11) . 3
O1 Ce1 O4 70.84(11) 3 3
O1W Ce1 O4 70.12(12) . 3
O7 Ce1 O4 126.20(12) . 3
O2W Ce1 O4 102.71(12) . 3
Cl1 Ce1 O8 84.97(12) . .
Cl2 Ce1 O8 73.96(11) . .
O1 Ce1 O8 74.98(11) 3 .
O1W Ce1 O8 135.01(12) . .
O7 Ce1 O8 68.59(12) . .
O2W Ce1 O8 77.18(14) . .
O4 Ce1 O8 141.72(11) 3 .
Cl1 Ce1 O3W 135.76(16) . .
Cl2 Ce1 O3W 73.50(14) . .
O1 Ce1 O3W 107.63(16) 3 .
O1W Ce1 O3W 69.64(19) . .
O7 Ce1 O3W 119.70(16) . .
O2W Ce1 O3W 68.2(2) . .
O4 Ce1 O3W 69.75(15) 3 .
O8 Ce1 O3W 138.92(17) . .
C28 O1 Ce1 156.6(3) . 11_454
C31 O4 Ce1 157.2(3) . 11_454
C23 O7 Ce1 160.3(3) . .
C32 O8 Ce1 158.6(4) . .
C43 N1 C23 125.1(4) . .
C43 N1 C4 124.3(5) . .
C23 N1 C4 108.7(5) . .
C36 N2 C20 109.2(5) . .
C36 N2 C18 122.9(4) . .
C20 N2 C18 127.6(5) . .
C23 N3 C21 120.5(4) . .
C23 N3 C44 112.0(4) . .
C21 N3 C44 127.5(4) . .
C1 N4 C28 121.6(4) . .
C1 N4 C47 128.9(5) . .
C28 N4 C47 108.5(4) . .
C5 N5 C4 111.1(5) . .
C5 N5 C18 122.3(4) . .
C4 N5 C18 126.5(5) . .
C22 N6 C47 112.3(5) . .
C22 N6 C10 123.1(4) . .
C47 N6 C10 124.4(5) . .
C13 N7 C20 111.6(4) . .
C13 N7 C43 121.2(4) . .
C20 N7 C43 126.9(5) . .
C24 N8 C33 121.6(4) . .
C24 N8 C11 129.6(4) . .
C33 N8 C11 108.6(4) . .
C22 N9 C37 121.1(4) . .
C22 N9 C14 115.6(4) . .
C37 N9 C14 121.3(4) . .
C31 N10 C25 121.2(4) . .
C31 N10 C40 112.4(4) . .
C25 N10 C40 124.1(4) . .
C32 N11 C2 111.2(4) . .
C32 N11 C37 124.3(4) . .
C2 N11 C37 122.7(4) . .
C33 N12 C30 113.8(4) . .
C33 N12 C1 119.1(4) . .
C30 N12 C1 126.5(4) . .
C13 N13 C45 121.1(4) . .
C13 N13 C17 111.1(4) . .
C45 N13 C17 127.7(4) . .
C35 N14 C10 122.0(4) . .
C35 N14 C30 114.2(4) . .
C10 N14 C30 123.7(4) . .
C28 N15 C14 115.7(4) . .
C28 N15 C27 121.5(4) . .
C14 N15 C27 122.7(4) . .
C5 N16 C44 112.2(5) . .
C5 N16 C25 123.5(4) . .
C44 N16 C25 122.9(4) . .
C45 N17 C35 122.2(4) . .
C45 N17 C11 127.8(4) . .
C35 N17 C11 109.7(4) . .
C32 N18 C21 120.9(4) . .
C32 N18 C40 112.6(5) . .
C21 N18 C40 126.5(4) . .
C31 N19 C27 124.7(4) . .
C31 N19 C2 112.4(4) . .
C27 N19 C2 122.8(4) . .
C36 N20 C24 122.8(4) . .
C36 N20 C17 109.7(5) . .
C24 N20 C17 126.8(4) . .
N4 C1 N12 114.4(4) . .
N11 C2 N19 113.9(3) . .
N11 C2 C16 114.4(3) . .
N19 C2 C16 112.4(4) . .
N11 C2 C40 101.0(4) . .
N19 C2 C40 102.8(3) . .
C16 C2 C40 111.0(4) . .
C15 C3 C9 114.1(6) . .
C15 C3 H3A 108.7 . .
C9 C3 H3A 108.7 . .
C15 C3 H3B 108.7 . .
C9 C3 H3B 108.7 . .
H3A C3 H3B 107.6 . .
N5 C4 C46 116.5(6) . .
N5 C4 N1 109.9(5) . .
C46 C4 N1 113.8(6) . .
N5 C4 C44 103.7(5) . .
C46 C4 C44 109.8(6) . .
N1 C4 C44 101.7(5) . .
N16 C5 O5 124.6(5) . .
N16 C5 N5 111.8(4) . .
O5 C5 N5 123.6(4) . .
C29 C6 C16 113.8(5) . .
C29 C6 H6A 123.1 . .
C16 C6 H6A 123.1 . .
C12 C7 C20 110.2(5) . .
C12 C7 H7A 109.6 . .
C20 C7 H7A 109.6 . .
C12 C7 H7B 109.6 . .
C20 C7 H7B 109.6 . .
H7A C7 H7B 108.1 . .
C17 C8 C39 113.9(5) . .
C17 C8 H8A 108.8 . .
C39 C8 H8A 108.8 . .
C17 C8 H8B 108.8 . .
C39 C8 H8B 108.8 . .
H8A C8 H8B 107.7 . .
C30 C9 C3 110.1(6) . .
C30 C9 H9A 109.6 . .
C3 C9 H9A 109.6 . .
C30 C9 H9B 109.6 . .
C3 C9 H9B 109.6 . .
H9A C9 H9B 108.1 . .
N14 C10 N6 118.6(4) . .
N14 C10 H10A 107.7 . .
N6 C10 H10A 107.7 . .
N14 C10 H10B 107.7 . .
N6 C10 H10B 107.7 . .
H10A C10 H10B 107.1 . .
N8 C11 N17 111.7(4) . .
N8 C11 C34 112.8(4) . .
N17 C11 C34 112.1(4) . .
N8 C11 C30 106.9(4) . .
N17 C11 C30 104.3(4) . .
C34 C11 C30 108.4(5) . .
C7 C12 C39 116.5(6) . .
C7 C12 H12A 108.2 . .
C39 C12 H12A 108.2 . .
C7 C12 H12B 108.2 . .
C39 C12 H12B 108.2 . .
H12A C12 H12B 107.3 . .
O10 C13 N13 123.5(5) . .
O10 C13 N7 126.4(5) . .
N13 C13 N7 109.9(4) . .
N15 C14 N9 113.7(4) . .
N15 C14 C26 114.7(4) . .
N9 C14 C26 114.0(4) . .
N15 C14 C47 101.9(4) . .
N9 C14 C47 99.2(4) . .
C26 C14 C47 111.5(5) . .
C3 C15 C34 110.7(6) . .
C3 C15 H15A 109.5 . .
C34 C15 H15A 109.5 . .
C3 C15 H15B 109.5 . .
C34 C15 H15B 109.5 . .
H15A C15 H15B 108.1 . .
C6 C16 C2 109.6(4) . .
C6 C16 H16A 109.8 . .
C2 C16 H16A 109.8 . .
C6 C16 H16B 109.8 . .
C2 C16 H16B 109.8 . .
H16A C16 H16B 108.2 . .
C8 C17 N20 112.4(4) . .
C8 C17 N13 112.2(4) . .
N20 C17 N13 113.4(5) . .
C8 C17 C20 112.2(5) . .
N20 C17 C20 103.0(4) . .
N13 C17 C20 102.8(4) . .
N5 C18 N2 111.6(4) . .
N5 C18 H18A 109.3 . .
N2 C18 H18A 109.3 . .
N5 C18 H18B 109.3 . .
N2 C18 H18B 109.3 . .
H18A C18 H18B 108.0 . .
C29 C19 C40 111.7(5) . .
C29 C19 H19A 109.3 . .
C40 C19 H19A 109.3 . .
C29 C19 H19B 109.3 . .
C40 C19 H19B 109.3 . .
H19A C19 H19B 108.0 . .
N7 C20 N2 113.8(5) . .
N7 C20 C17 104.5(4) . .
N2 C20 C17 105.1(5) . .
N7 C20 C7 109.7(5) . .
N2 C20 C7 110.8(5) . .
C17 C20 C7 112.6(5) . .
N18 C21 N3 116.6(4) . .
N18 C21 H21A 108.1 . .
N3 C21 H21A 108.1 . .
N18 C21 H21B 108.2 . .
N3 C21 H21B 108.2 . .
H21A C21 H21B 107.3 . .
O6 C22 N9 127.5(5) . .
O6 C22 N6 122.2(4) . .
N9 C22 N6 110.1(4) . .
O7 C23 N3 125.7(4) . .
O7 C23 N1 123.3(4) . .
N3 C23 N1 111.0(4) . .
N8 C24 N20 113.6(4) . .
N8 C24 H24A 108.8 . .
N20 C24 H24A 108.8 . .
N8 C24 H24B 108.8 . .
N20 C24 H24B 108.8 . .
H24A C24 H24B 107.7 . .
N10 C25 N16 113.2(4) . .
N10 C25 H25A 108.9 . .
N16 C25 H25A 108.9 . .
N10 C25 H25B 108.9 . .
N16 C25 H25B 108.9 . .
H25A C25 H25B 107.7 . .
C14 C26 C48 114.6(5) . .
C14 C26 H26A 108.6 . .
C48 C26 H26A 108.6 . .
C14 C26 H26B 108.6 . .
C48 C26 H26B 108.6 . .
H26A C26 H26B 107.6 . .
N19 C27 N15 116.7(4) . .
N19 C27 H27A 108.1 . .
N15 C27 H27A 108.1 . .
N19 C27 H27B 108.1 . .
N15 C27 H27B 108.1 . .
H27A C27 H27B 107.3 . .
O1 C28 N15 129.3(4) . .
O1 C28 N4 120.5(4) . .
N15 C28 N4 110.2(4) . .
C6 C29 C19 111.8(6) . .
C6 C29 H29A 109.2 . .
C19 C29 H29A 109.2 . .
C6 C29 H29B 109.2 . .
C19 C29 H29B 109.2 . .
H29A C29 H29B 107.9 . .
N12 C30 C9 111.9(4) . .
N12 C30 N14 112.8(4) . .
C9 C30 N14 116.7(5) . .
N12 C30 C11 100.3(4) . .
C9 C30 C11 111.7(5) . .
N14 C30 C11 101.7(4) . .
O4 C31 N10 125.9(4) . .
O4 C31 N19 124.5(4) . .
N10 C31 N19 109.6(3) . .
O8 C32 N18 127.2(5) . .
O8 C32 N11 123.4(5) . .
N18 C32 N11 109.2(4) . .
O3 C33 N12 125.1(5) . .
O3 C33 N8 124.8(5) . .
N12 C33 N8 110.1(4) . .
C11 C34 C15 114.5(5) . .
C11 C34 H34A 108.6 . .
C15 C34 H34A 108.6 . .
C11 C34 H34B 108.6 . .
C15 C34 H34B 108.6 . .
H34A C34 H34B 107.6 . .
O9 C35 N14 126.9(5) . .
O9 C35 N17 123.4(5) . .
N14 C35 N17 109.6(4) . .
O2 C36 N20 124.0(6) . .
O2 C36 N2 123.7(5) . .
N20 C36 N2 111.9(4) . .
N9 C37 N11 112.1(4) . .
N9 C37 H37A 109.2 . .
N11 C37 H37A 109.2 . .
N9 C37 H37B 109.2 . .
N11 C37 H37B 109.2 . .
H37A C37 H37B 107.9 . .
N6 C47 N4 113.4(5) . .
N6 C47 C38 112.6(6) . .
N4 C47 C38 115.4(6) . .
N6 C47 C14 102.1(5) . .
N4 C47 C14 103.1(5) . .
C38 C47 C14 108.8(6) . .
C50 C46 C4 114.3(6) . .
C50 C46 H46A 108.7 . .
C4 C46 H46A 108.7 . .
C50 C46 H46B 108.7 . .
C4 C46 H46B 108.7 . .
H46A C46 H46B 107.6 . .
N17 C45 N13 118.4(4) . .
N17 C45 H45A 107.7 . .
N13 C45 H45A 107.7 . .
N17 C45 H45B 107.7 . .
N13 C45 H45B 107.7 . .
H45A C45 H45B 107.1 . .
N3 C44 N16 113.2(5) . .
N3 C44 C42 112.6(5) . .
N16 C44 C42 112.9(5) . .
N3 C44 C4 105.6(5) . .
N16 C44 C4 100.4(5) . .
C42 C44 C4 111.2(6) . .
N1 C43 N7 114.6(4) . .
N1 C43 H43A 108.6 . .
N7 C43 H43A 108.6 . .
N1 C43 H43B 108.6 . .
N7 C43 H43B 108.6 . .
H43A C43 H43B 107.6 . .
C49 C42 C44 111.1(6) . .
C49 C42 H42A 109.4 . .
C44 C42 H42A 109.4 . .
C49 C42 H42B 109.4 . .
C44 C42 H42B 109.4 . .
H42A C42 H42B 108.0 . .
C38 C41 C48 112.5(6) . .
C38 C41 H41A 109.1 . .
C48 C41 H41A 109.1 . .
C38 C41 H41B 109.1 . .
C48 C41 H41B 109.1 . .
H41A C41 H41B 107.8 . .
N18 C40 N10 114.1(4) . .
N18 C40 C19 114.2(4) . .
N10 C40 C19 111.4(4) . .
N18 C40 C2 104.2(4) . .
N10 C40 C2 101.6(4) . .
C19 C40 C2 110.3(5) . .
C8 C39 C12 106.8(6) . .
C8 C39 H39A 110.4 . .
C12 C39 H39A 110.4 . .
C8 C39 H39B 110.4 . .
C12 C39 H39B 110.4 . .
H39A C39 H39B 108.6 . .
C41 C38 C47 115.9(6) . .
C41 C38 H38A 108.3 . .
C47 C38 H38A 108.3 . .
C41 C38 H38B 108.3 . .
C47 C38 H38B 108.3 . .
H38A C38 H38B 107.4 . .
C26 C48 C41 110.3(5) . .
C26 C48 H48A 109.6 . .
C41 C48 H48A 109.6 . .
C26 C48 H48B 109.6 . .
C41 C48 H48B 109.6 . .
H48A C48 H48B 108.1 . .
C42 C49 C50 108.0(5) . .
C42 C49 H49A 110.1 . .
C50 C49 H49A 110.1 . .
C42 C49 H49B 110.1 . .
C50 C49 H49B 110.1 . .
H49A C49 H49B 108.4 . .
C46 C50 C49 112.5(6) . .
C46 C50 H50A 109.1 . .
C49 C50 H50A 109.1 . .
C46 C50 H50B 109.1 . .
C49 C50 H50B 109.1 . .
H50A C50 H50B 107.8 . .

loop_
_geom_bond_atom_site_label_1
_geom_bond_atom_site_label_2
_geom_bond_distance
_geom_bond_site_symmetry_2
Ce1 Cl1 2.462(4) .
Ce1 Cl2 2.482(3) .
Ce1 O1 2.488(3) 3
Ce1 O1W 2.501(5) .
Ce1 O7 2.536(3) .
Ce1 O2W 2.565(5) .
Ce1 O4 2.575(3) 3
Ce1 O8 2.579(3) .
Ce1 O3W 2.602(5) .
O2 C36 1.261(6) .
O1 C28 1.231(6) .
O1 Ce1 2.488(3) 11_454
O3 C33 1.227(6) .
O4 C31 1.220(5) .
O4 Ce1 2.575(3) 11_454
O5 C5 1.295(6) .
O6 C22 1.270(6) .
O9 C35 1.213(5) .
O7 C23 1.235(5) .
O8 C32 1.200(5) .
O10 C13 1.228(5) .
N1 C43 1.381(7) .
N1 C23 1.397(6) .
N1 C4 1.543(8) .
N2 C36 1.386(8) .
N2 C20 1.442(8) .
N2 C18 1.482(8) .
N3 C23 1.369(6) .
N3 C21 1.437(6) .
N3 C44 1.441(8) .
N4 C1 1.337(6) .
N4 C28 1.404(6) .
N4 C47 1.474(8) .
N5 C5 1.341(7) .
N5 C4 1.432(8) .
N5 C18 1.454(7) .
N6 C22 1.360(6) .
N6 C47 1.454(8) .
N6 C10 1.453(7) .
N7 C13 1.392(7) .
N7 C20 1.427(6) .
N7 C43 1.444(7) .
N8 C24 1.387(7) .
N8 C33 1.400(7) .
N8 C11 1.450(6) .
N9 C22 1.283(6) .
N9 C37 1.468(6) .
N9 C14 1.475(6) .
N10 C31 1.333(6) .
N10 C25 1.413(7) .
N10 C40 1.520(6) .
N11 C32 1.370(7) .
N11 C2 1.484(5) .
N11 C37 1.496(7) .
N12 C33 1.348(7) .
N12 C30 1.467(6) .
N12 C1 1.493(7) .
N13 C13 1.376(6) .
N13 C45 1.456(7) .
N13 C17 1.471(6) .
N14 C35 1.345(7) .
N14 C10 1.441(7) .
N14 C30 1.480(6) .
N15 C28 1.337(6) .
N15 C14 1.389(6) .
N15 C27 1.464(6) .
N16 C5 1.284(6) .
N16 C44 1.482(8) .
N16 C25 1.490(7) .
N17 C45 1.355(8) .
N17 C35 1.394(6) .
N17 C11 1.504(6) .
N18 C32 1.343(6) .
N18 C21 1.379(7) .
N18 C40 1.440(6) .
N19 C31 1.371(6) .
N19 C27 1.435(7) .
N19 C2 1.488(5) .
N20 C36 1.378(7) .
N20 C24 1.439(7) .
N20 C17 1.460(7) .
C2 C16 1.525(7) .
C2 C40 1.563(8) .
C3 C15 1.412(12) .
C3 C9 1.573(8) .
C3 H3A 0.9700 .
C3 H3B 0.9700 .
C4 C46 1.482(10) .
C4 C44 1.563(10) .
C6 C29 1.476(11) .
C6 C16 1.519(8) .
C6 H6A 0.9300 .
C7 C12 1.463(9) .
C7 C20 1.615(9) .
C7 H7A 0.9700 .
C7 H7B 0.9700 .
C8 C17 1.458(7) .
C8 C39 1.603(9) .
C8 H8A 0.9700 .
C8 H8B 0.9700 .
C9 C30 1.471(9) .
C9 H9A 0.9700 .
C9 H9B 0.9700 .
C10 H10A 0.9700 .
C10 H10B 0.9700 .
C11 C34 1.513(7) .
C11 C30 1.566(8) .
C12 C39 1.630(11) .
C12 H12A 0.9700 .
C12 H12B 0.9700 .
C14 C26 1.508(8) .
C14 C47 1.618(9) .
C15 C34 1.518(10) .
C15 H15A 0.9700 .
C15 H15B 0.9700 .
C16 H16A 0.9700 .
C16 H16B 0.9700 .
C17 C20 1.580(9) .
C18 H18A 0.9700 .
C18 H18B 0.9700 .
C19 C29 1.475(8) .
C19 C40 1.529(7) .
C19 H19A 0.9700 .
C19 H19B 0.9700 .
C21 H21A 0.9700 .
C21 H21B 0.9700 .
C24 H24A 0.9700 .
C24 H24B 0.9700 .
C25 H25A 0.9700 .
C25 H25B 0.9700 .
C26 C48 1.509(10) .
C26 H26A 0.9700 .
C26 H26B 0.9700 .
C27 H27A 0.9700 .
C27 H27B 0.9700 .
C29 H29A 0.9700 .
C29 H29B 0.9700 .
C34 H34A 0.9700 .
C34 H34B 0.9700 .
C37 H37A 0.9700 .
C37 H37B 0.9700 .
C47 C38 1.506(9) .
C46 C50 1.412(10) .
C46 H46A 0.9700 .
C46 H46B 0.9700 .
C45 H45A 0.9700 .
C45 H45B 0.9700 .
C44 C42 1.503(9) .
C43 H43A 0.9700 .
C43 H43B 0.9700 .
C42 C49 1.451(9) .
C42 H42A 0.9700 .
C42 H42B 0.9700 .
C41 C38 1.443(10) .
C41 C48 1.580(10) .
C41 H41A 0.9700 .
C41 H41B 0.9700 .
C39 H39A 0.9700 .
C39 H39B 0.9700 .
C38 H38A 0.9700 .
C38 H38B 0.9700 .
C48 H48A 0.9700 .
C48 H48B 0.9700 .
C49 C50 1.605(10) .
C49 H49A 0.9700 .
C49 H49B 0.9700 .
C50 H50A 0.9700 .
C50 H50B 0.9700 .

loop_
_platon_squeeze_void_nr
_platon_squeeze_void_average_x
_platon_squeeze_void_average_y
_platon_squeeze_void_average_z
_platon_squeeze_void_volume
_platon_squeeze_void_count_electrons
_platon_squeeze_void_content
1 -0.009 0.000 0.069 12717 6735 ' '
2 -0.028 0.152 0.557 45 17 ' '
3 0.028 0.348 0.057 45 14 ' '
4 -0.028 0.652 0.057 45 17 ' '
5 0.028 0.848 0.557 45 14 ' '
6 0.222 0.098 0.807 45 23 ' '
7 0.222 0.598 0.307 45 23 ' '
8 0.278 0.402 0.807 45 25 ' '
9 0.278 0.902 0.307 45 25 ' '
10 0.472 0.152 0.057 45 17 ' '
11 0.472 0.652 0.557 45 17 ' '
12 0.528 0.348 0.557 45 14 ' '
13 0.528 0.848 0.057 45 14 ' '
14 0.722 0.098 0.307 45 23 ' '
15 0.722 0.598 0.807 45 23 ' '
16 0.778 0.402 0.307 45 25 ' '
17 0.778 0.902 0.807 45 25 ' '
